data_1546724
loop_
_publ_author_name
'Zingales, Sarah'
'Padgett, Clifford'

_publ_section_title
;
 2-(4-Chlorophenyl)-3-hydroxy-4<i>H</i>-chromen-4-one
;
_journal_coeditor_code ZL4017
_journal_issue 7
_journal_name_full IUCrData
_journal_page_first x170996
_journal_paper_doi 10.1107/S2414314617009968
_journal_volume 2
_journal_year 2017
_chemical_formula_iupac 'C15 H9 Cl O3'
_chemical_formula_moiety 'C15 H9 Cl O3'
_chemical_formula_sum 'C15 H9 Cl O3'
_chemical_formula_weight 272.67
_chemical_name_systematic
;
2-(4-Chlorophenyl)-3-hydroxy-4<i>H</i>-chromen-4-one
;
_space_group_crystal_system monoclinic
_space_group_IT_number 14
_space_group_name_Hall '-P 2yn'
_space_group_name_H-M_alt 'P 1 21/n 1'
_symmetry_space_group_name_Hall '-P 2yn'
_symmetry_space_group_name_H-M 'P 1 21/n 1'
_atom_sites_solution_hydrogens mixed
_atom_sites_solution_primary dual
_audit_creation_method
;
Olex2 1.2
(compiled 2016.11.30 svn.r3356 for OlexSys, GUI svn.r5269)
;
_cell_angle_alpha 90
_cell_angle_beta 109.67(2)
_cell_angle_gamma 90
_cell_formula_units_Z 4
_cell_length_a 13.267(7)
_cell_length_b 5.1050(18)
_cell_length_c 18.866(9)
_cell_measurement_reflns_used 2168
_cell_measurement_temperature 173(2)
_cell_measurement_theta_max 27.50
_cell_measurement_theta_min 2.30
_cell_volume 1203.2(10)
_computing_cell_refinement
;
<i>CrystalClear-SM Expert</i> (Rigaku, 2011)
;
_computing_data_collection
;
<i>CrystalClear-SM Expert</i> (Rigaku, 2011)
;
_computing_data_reduction
;
<i>CrystalClear-SM Expert</i> (Rigaku, 2011)
;
_computing_molecular_graphics
;
<i>OLEX2</i> (Dolomanov <i>et al.</i>,  2009)
;
_computing_publication_material
;
<i>OLEX2</i> (Dolomanov <i>et al.</i>,  2009)
;
_computing_structure_refinement
;
SHELXL2014 (Sheldrick, 2015b)
;
_computing_structure_solution
;
SHELXT (Sheldrick, 2015a)
;
_diffrn_ambient_temperature 173
_diffrn_measured_fraction_theta_full 0.997
_diffrn_measured_fraction_theta_max 0.995
_diffrn_measurement_device_type 'Rigaku XtaLab mini with hybrid CCD photon counting detector'
_diffrn_measurement_method '\w scans'
_diffrn_radiation_type MoK\a
_diffrn_radiation_wavelength 0.71073
_diffrn_reflns_av_R_equivalents 0.1344
_diffrn_reflns_limit_h_max 17
_diffrn_reflns_limit_h_min -17
_diffrn_reflns_limit_k_max 6
_diffrn_reflns_limit_k_min -6
_diffrn_reflns_limit_l_max 24
_diffrn_reflns_limit_l_min -24
_diffrn_reflns_number 12153
_diffrn_reflns_theta_full 25.242
_diffrn_reflns_theta_max 27.594
_diffrn_reflns_theta_min 1.647
_diffrn_standards_number 0
_exptl_absorpt_coefficient_mu 0.317
_exptl_absorpt_correction_T_max 1.00
_exptl_absorpt_correction_T_min 0.848
_exptl_absorpt_correction_type multi-scan
_exptl_absorpt_process_details
;
(<i>REQAB</i>; Rigaku, 1998)
;
_exptl_crystal_colour Colorless
_exptl_crystal_density_diffrn 1.505
_exptl_crystal_density_method 'not measured'
_exptl_crystal_description Prism
_exptl_crystal_F_000 560
_exptl_crystal_size_max 0.6
_exptl_crystal_size_mid 0.1
_exptl_crystal_size_min 0.1
_refine_diff_density_max 0.245
_refine_diff_density_min -0.330
_refine_ls_extinction_method none
_refine_ls_goodness_of_fit_ref 1.031
_refine_ls_hydrogen_treatment mixed
_refine_ls_matrix_type full
_refine_ls_number_parameters 176
_refine_ls_number_reflns 2790
_refine_ls_number_restraints 0
_refine_ls_restrained_S_all 1.031
_refine_ls_R_factor_all 0.1030
_refine_ls_R_factor_gt 0.0593
_refine_ls_shift/su_max 0.000
_refine_ls_shift/su_mean 0.000
_refine_ls_structure_factor_coef Fsqd
_refine_ls_weighting_details 'w=1/[\s^2^(Fo^2^)+(0.0450P)^2^+0.3580P] where P=(Fo^2^+2Fc^2^)/3'
_refine_ls_weighting_scheme calc
_refine_ls_wR_factor_gt 0.1258
_refine_ls_wR_factor_ref 0.1482
_reflns_number_gt 1798
_reflns_number_total 2790
_reflns_threshold_expression 'I > 2\s(I)'
_cod_data_source_file zl4017sup1.cif
_cod_data_source_block I
_cod_database_code 1546724
_shelx_space_group_comment
;
The symmetry employed for this shelxl refinement is uniquely defined
by the following loop, which should always be used as a source of
symmetry information in preference to the above space-group names.
They are only intended as comments.
;
_shelx_estimated_absorpt_t_min 0.833
_shelx_estimated_absorpt_t_max 0.969

loop_
_space_group_symop_operation_xyz
'x, y, z'
'-x+1/2, y+1/2, -z+1/2'
'-x, -y, -z'
'x-1/2, -y-1/2, z-1/2'

loop_
_atom_site_type_symbol
_atom_site_label
_atom_site_fract_x
_atom_site_fract_y
_atom_site_fract_z
_atom_site_U_iso_or_equiv
_atom_site_adp_type
_atom_site_calc_flag
_atom_site_occupancy
Cl Cl1 0.29231(7) -0.28855(15) 0.31556(4) 0.0465(3) Uani d 1
O O2 0.35505(15) 0.5852(4) 0.58662(10) 0.0319(5) Uani d 1
O O3 0.07635(17) 0.6574(4) 0.46991(12) 0.0378(5) Uani d 1
O O1 0.09468(17) 1.0214(4) 0.57933(11) 0.0434(6) Uani d 1
C C4 0.3655(2) 0.7714(5) 0.64026(15) 0.0299(6) Uani d 1
C C3 0.2581(2) 0.5458(5) 0.53041(14) 0.0280(6) Uani d 1
C C10 0.2654(2) 0.3419(5) 0.47707(15) 0.0288(6) Uani d 1
C C1 0.1756(2) 0.8890(6) 0.58247(15) 0.0315(6) Uani d 1
C C5 0.2797(2) 0.9286(6) 0.64112(14) 0.0299(6) Uani d 1
C C2 0.1711(2) 0.6911(5) 0.52714(15) 0.0293(6) Uani d 1
C C11 0.1738(2) 0.2221(6) 0.42686(15) 0.0332(7) Uani d 1
H H11 0.1064 0.2712 0.4271 0.040 Uiso calc 1
C C9 0.2971(2) 1.1185(6) 0.69760(16) 0.0361(7) Uani d 1
H H9 0.2409 1.2249 0.6990 0.043 Uiso calc 1
C C12 0.1827(2) 0.0323(6) 0.37722(15) 0.0358(7) Uani d 1
H H12 0.1215 -0.0439 0.3437 0.043 Uiso calc 1
C C13 0.2827(3) -0.0442(6) 0.37737(15) 0.0349(7) Uani d 1
C C15 0.3655(2) 0.2598(6) 0.47606(16) 0.0355(7) Uani d 1
H H15 0.4272 0.3355 0.5092 0.043 Uiso calc 1
C C14 0.3744(2) 0.0684(6) 0.42671(16) 0.0381(7) Uani d 1
H H14 0.4415 0.0156 0.4267 0.046 Uiso calc 1
C C6 0.4670(2) 0.8002(6) 0.69450(16) 0.0371(7) Uani d 1
H H6 0.5235 0.6941 0.6935 0.045 Uiso calc 1
C C8 0.3977(3) 1.1489(6) 0.75141(16) 0.0381(7) Uani d 1
H H8 0.4089 1.2760 0.7886 0.046 Uiso calc 1
C C7 0.4821(3) 0.9891(6) 0.74977(17) 0.0408(8) Uani d 1
H H7 0.5493 1.0096 0.7862 0.049 Uiso calc 1
H H3 0.035(4) 0.780(9) 0.471(3) 0.103(18) Uiso d 1

loop_
_atom_site_aniso_label
_atom_site_aniso_U_11
_atom_site_aniso_U_22
_atom_site_aniso_U_33
_atom_site_aniso_U_12
_atom_site_aniso_U_13
_atom_site_aniso_U_23
Cl1 0.0659(6) 0.0394(4) 0.0341(4) 0.0075(4) 0.0166(4) -0.0049(3)
O2 0.0270(10) 0.0373(11) 0.0264(10) 0.0045(9) 0.0023(9) -0.0038(8)
O3 0.0256(11) 0.0457(13) 0.0364(12) 0.0028(10) 0.0030(9) -0.0071(10)
O1 0.0338(12) 0.0591(14) 0.0347(12) 0.0145(11) 0.0083(10) -0.0065(10)
C4 0.0327(16) 0.0312(14) 0.0249(14) 0.0001(12) 0.0085(13) -0.0015(11)
C3 0.0265(14) 0.0325(15) 0.0212(13) 0.0005(12) 0.0032(12) 0.0031(11)
C10 0.0309(15) 0.0289(15) 0.0255(14) 0.0020(12) 0.0080(12) 0.0047(11)
C1 0.0305(16) 0.0378(16) 0.0276(14) 0.0031(13) 0.0115(13) 0.0050(12)
C5 0.0311(15) 0.0357(15) 0.0244(14) 0.0007(13) 0.0115(13) 0.0022(12)
C2 0.0277(15) 0.0337(15) 0.0258(14) -0.0013(12) 0.0078(12) 0.0001(12)
C11 0.0315(16) 0.0370(16) 0.0276(14) 0.0013(13) 0.0052(13) 0.0016(12)
C9 0.0382(17) 0.0383(16) 0.0317(15) 0.0000(13) 0.0118(14) -0.0019(12)
C12 0.0408(18) 0.0350(16) 0.0276(15) -0.0005(13) 0.0061(14) -0.0017(12)
C13 0.0492(19) 0.0299(15) 0.0240(14) 0.0048(14) 0.0103(14) 0.0031(11)
C15 0.0277(15) 0.0403(17) 0.0329(15) 0.0054(13) 0.0027(13) -0.0007(13)
C14 0.0374(17) 0.0427(17) 0.0354(17) 0.0094(14) 0.0137(15) -0.0005(14)
C6 0.0321(16) 0.0422(17) 0.0334(16) 0.0025(13) 0.0063(14) -0.0046(13)
C8 0.0423(18) 0.0400(17) 0.0301(15) -0.0065(14) 0.0096(14) -0.0076(13)
C7 0.0367(18) 0.0472(18) 0.0324(16) -0.0041(15) 0.0036(14) -0.0055(14)

loop_
_atom_type_symbol
_atom_type_description
_atom_type_scat_dispersion_real
_atom_type_scat_dispersion_imag
_atom_type_scat_source
C C 0.0033 0.0016 'International Tables Vol C Tables 4.2.6.8 and 6.1.1.4'
H H 0.0000 0.0000 'International Tables Vol C Tables 4.2.6.8 and 6.1.1.4'
O O 0.0106 0.0060 'International Tables Vol C Tables 4.2.6.8 and 6.1.1.4'
Cl Cl 0.1484 0.1585 'International Tables Vol C Tables 4.2.6.8 and 6.1.1.4'

loop_
_geom_angle_atom_site_label_1
_geom_angle_atom_site_label_2
_geom_angle_atom_site_label_3
_geom_angle
C4 O2 C3 120.6(2)
C2 O3 H3 109(3)
O2 C4 C5 122.0(2)
O2 C4 C6 116.7(2)
C5 C4 C6 121.3(3)
O2 C3 C10 111.7(2)
C2 C3 O2 121.0(2)
C2 C3 C10 127.3(2)
C11 C10 C3 121.8(3)
C15 C10 C3 120.1(3)
C15 C10 C11 118.1(3)
O1 C1 C5 122.5(3)
O1 C1 C2 121.3(3)
C2 C1 C5 116.3(2)
C4 C5 C1 118.5(2)
C4 C5 C9 118.6(3)
C9 C5 C1 122.9(3)
O3 C2 C1 117.6(2)
C3 C2 O3 120.7(3)
C3 C2 C1 121.7(3)
C10 C11 H11 119.6
C12 C11 C10 120.7(3)
C12 C11 H11 119.6
C5 C9 H9 119.8
C8 C9 C5 120.4(3)
C8 C9 H9 119.8
C11 C12 H12 120.0
C13 C12 C11 119.9(3)
C13 C12 H12 120.0
C12 C13 Cl1 119.2(2)
C12 C13 C14 120.7(3)
C14 C13 Cl1 120.1(2)
C10 C15 H15 119.4
C14 C15 C10 121.2(3)
C14 C15 H15 119.4
C13 C14 H14 120.3
C15 C14 C13 119.4(3)
C15 C14 H14 120.3
C4 C6 H6 120.5
C7 C6 C4 119.0(3)
C7 C6 H6 120.5
C9 C8 H8 120.0
C9 C8 C7 120.0(3)
C7 C8 H8 120.0
C6 C7 C8 120.7(3)
C6 C7 H7 119.7
C8 C7 H7 119.7

loop_
_geom_bond_atom_site_label_1
_geom_bond_atom_site_label_2
_geom_bond_distance
Cl1 C13 1.742(3)
O2 C4 1.361(3)
O2 C3 1.379(3)
O3 C2 1.365(3)
O3 H3 0.83(5)
O1 C1 1.252(3)
C4 C5 1.398(4)
C4 C6 1.398(4)
C3 C10 1.473(4)
C3 C2 1.356(4)
C10 C11 1.405(4)
C10 C15 1.399(4)
C1 C5 1.464(4)
C1 C2 1.440(4)
C5 C9 1.401(4)
C11 H11 0.9300
C11 C12 1.380(4)
C9 H9 0.9300
C9 C8 1.387(4)
C12 H12 0.9300
C12 C13 1.381(4)
C13 C14 1.384(4)
C15 H15 0.9300
C15 C14 1.382(4)
C14 H14 0.9300
C6 H6 0.9300
C6 C7 1.384(4)
C8 H8 0.9300
C8 C7 1.394(4)
C7 H7 0.9300

loop_
_geom_hbond_atom_site_label_D
_geom_hbond_atom_site_label_H
_geom_hbond_atom_site_label_A
_geom_hbond_site_symmetry_A
_geom_hbond_distance_DH
_geom_hbond_distance_HA
_geom_hbond_distance_DA
_geom_hbond_angle_DHA
O3 H3 O1 3_576 0.84(5) 1.95(5) 2.698(3) 149(4)
